data_2234240
loop_
_publ_author_name
'Wei, Ang Chee'
'Ali, Mohamed Ashraf'
'Choon, Tan Soo'
'Arshad, Suhana'
'Razak, Ibrahim Abdul'

_publ_section_title
;
 7'-Phenyl-1',3',5',6',7',7a'-hexahydrodipiro[acenaphthylene-1,5'-pyrrolo[1,2-<i>c</i>]thiazole-6',2''-indane]-2,1''(1<i>H</i>)-dione
;
_journal_coeditor_code HB6700
_journal_issue 4
_journal_name_full 'Acta Crystallographica Section E'
_journal_page_first o1265
_journal_page_last o1266
_journal_paper_doi 10.1107/S1600536812013293
_journal_volume 68
_journal_year 2012
_chemical_formula_iupac 'C31 H23 N O2 S'
_chemical_formula_moiety 'C31 H23 N O2 S'
_chemical_formula_sum 'C31 H23 N O2 S'
_chemical_formula_weight 473.56
_chemical_name_systematic
;
7'-Phenyl-1',3',5',6',7',7a'-hexahydrodipiro[acenaphthene-1,5'-
pyrrolo[1,2-<i>c</i>]thiazole-6',2''-indane]-2,1''(1<i>H</i>)-dione
;
_space_group_IT_number 14
_symmetry_cell_setting monoclinic
_symmetry_space_group_name_Hall '-P 2ybc'
_symmetry_space_group_name_H-M 'P 1 21/c 1'
_atom_sites_solution_hydrogens geom
_atom_sites_solution_primary direct
_atom_sites_solution_secondary difmap
_audit_creation_method SHELXL-97
_cell_angle_alpha 90.00
_cell_angle_beta 92.2590(10)
_cell_angle_gamma 90.00
_cell_formula_units_Z 4
_cell_length_a 8.40540(10)
_cell_length_b 11.37160(10)
_cell_length_c 23.5194(2)
_cell_measurement_reflns_used 9949
_cell_measurement_temperature 100.0(10)
_cell_measurement_theta_max 35.15
_cell_measurement_theta_min 2.49
_cell_volume 2246.30(4)
_computing_cell_refinement 'SAINT (Bruker, 2009)'
_computing_data_collection 'APEX2 (Bruker, 2009)'
_computing_data_reduction 'SAINT (Bruker, 2009)'
_computing_molecular_graphics 'SHELXTL (Sheldrick, 2008)'
_computing_publication_material
;
SHELXTL (Sheldrick, 2008) and PLATON (Spek, 2009)
;
_computing_structure_refinement 'SHELXTL (Sheldrick, 2008)'
_computing_structure_solution 'SHELXTL (Sheldrick, 2008)'
_diffrn_ambient_temperature 100.0(10)
_diffrn_measured_fraction_theta_full 0.994
_diffrn_measured_fraction_theta_max 0.994
_diffrn_measurement_device_type 'Bruker SMART APEXII CCD'
_diffrn_measurement_method '\f and \w scans'
_diffrn_radiation_monochromator graphite
_diffrn_radiation_source 'fine-focus sealed tube'
_diffrn_radiation_type MoK\a
_diffrn_radiation_wavelength 0.71073
_diffrn_reflns_av_R_equivalents 0.0391
_diffrn_reflns_av_sigmaI/netI 0.0450
_diffrn_reflns_limit_h_max 13
_diffrn_reflns_limit_h_min -13
_diffrn_reflns_limit_k_max 14
_diffrn_reflns_limit_k_min -18
_diffrn_reflns_limit_l_max 28
_diffrn_reflns_limit_l_min -38
_diffrn_reflns_number 39597
_diffrn_reflns_theta_full 35.30
_diffrn_reflns_theta_max 35.30
_diffrn_reflns_theta_min 1.99
_exptl_absorpt_coefficient_mu 0.176
_exptl_absorpt_correction_T_max 0.9719
_exptl_absorpt_correction_T_min 0.9485
_exptl_absorpt_correction_type multi-scan
_exptl_absorpt_process_details '(<i>SADABS</i>; Bruker, 2009)'
_exptl_crystal_colour yellow
_exptl_crystal_density_diffrn 1.400
_exptl_crystal_density_method 'not measured'
_exptl_crystal_description block
_exptl_crystal_F_000 992
_exptl_crystal_size_max 0.30
_exptl_crystal_size_mid 0.18
_exptl_crystal_size_min 0.16
_refine_diff_density_max 0.578
_refine_diff_density_min -0.293
_refine_ls_extinction_method none
_refine_ls_goodness_of_fit_ref 1.033
_refine_ls_hydrogen_treatment constr
_refine_ls_matrix_type full
_refine_ls_number_parameters 316
_refine_ls_number_reflns 10047
_refine_ls_number_restraints 0
_refine_ls_restrained_S_all 1.033
_refine_ls_R_factor_all 0.0718
_refine_ls_R_factor_gt 0.0506
_refine_ls_shift/su_max 0.001
_refine_ls_shift/su_mean 0.000
_refine_ls_structure_factor_coef Fsqd
_refine_ls_weighting_details 'calc w=1/[\s^2^(Fo^2^)+(0.0523P)^2^+0.9508P] where P=(Fo^2^+2Fc^2^)/3'
_refine_ls_weighting_scheme calc
_refine_ls_wR_factor_gt 0.1129
_refine_ls_wR_factor_ref 0.1237
_reflns_number_gt 7694
_reflns_number_total 10047
_reflns_threshold_expression I>2\s(I)
_cod_data_source_file hb6700.cif
_cod_data_source_block I
_cod_original_sg_symbol_H-M 'P 21/c'
_cod_database_code 2234240
_cod_database_fobs_code 2234240

loop_
_symmetry_equiv_pos_as_xyz
'x, y, z'
'-x, y+1/2, -z+1/2'
'-x, -y, -z'
'x, -y-1/2, z-1/2'

loop_
_atom_site_type_symbol
_atom_site_label
_atom_site_fract_x
_atom_site_fract_y
_atom_site_fract_z
_atom_site_U_iso_or_equiv
_atom_site_adp_type
_atom_site_calc_flag
_atom_site_refinement_flags
_atom_site_occupancy
_atom_site_symmetry_multiplicity
S S1 0.86000(4) 0.42837(3) 0.121701(14) 0.01913(7) Uani d . 1 1
O O1 0.48435(10) 0.17004(8) 0.24386(3) 0.01480(15) Uani d . 1 1
O O2 0.24182(10) 0.24847(8) 0.04159(3) 0.01487(16) Uani d . 1 1
N N1 0.60468(11) 0.35224(8) 0.17368(4) 0.01107(16) Uani d . 1 1
C C1 0.49807(12) 0.15401(9) 0.19309(4) 0.01060(17) Uani d . 1 1
C C2 0.51959(12) 0.04064(9) 0.16415(4) 0.01095(18) Uani d . 1 1
C C3 0.50561(13) -0.07416(10) 0.18207(5) 0.01361(19) Uani d . 1 1
H H3A 0.4668 -0.0923 0.2184 0.016 Uiso calc R 1 1
C C4 0.55106(14) -0.16396(10) 0.14435(5) 0.0159(2) Uani d . 1 1
H H4A 0.5401 -0.2437 0.1556 0.019 Uiso calc R 1 1
C C5 0.61100(14) -0.13945(10) 0.09164(5) 0.0153(2) Uani d . 1 1
H H5A 0.6423 -0.2022 0.0679 0.018 Uiso calc R 1 1
C C6 0.62624(13) -0.02169(10) 0.07274(5) 0.01244(18) Uani d . 1 1
C C7 0.68707(13) 0.01653(10) 0.02044(5) 0.0147(2) Uani d . 1 1
H H7A 0.7235 -0.0392 -0.0062 0.018 Uiso calc R 1 1
C C8 0.69293(14) 0.13492(10) 0.00849(5) 0.0147(2) Uani d . 1 1
H H8A 0.7345 0.1592 -0.0266 0.018 Uiso calc R 1 1
C C9 0.63933(13) 0.22232(10) 0.04655(5) 0.01278(18) Uani d . 1 1
H H9A 0.6441 0.3032 0.0367 0.015 Uiso calc R 1 1
C C10 0.58047(12) 0.18838(9) 0.09778(4) 0.01008(17) Uani d . 1 1
C C11 0.57568(12) 0.06664(9) 0.10990(4) 0.01046(17) Uani d . 1 1
C C12 0.51304(12) 0.25553(9) 0.14809(4) 0.00966(17) Uani d . 1 1
C C13 0.34938(12) 0.32033(9) 0.13396(4) 0.00936(17) Uani d . 1 1
C C14 0.25058(12) 0.32869(10) 0.18797(4) 0.01128(18) Uani d . 1 1
H H14A 0.3205 0.3309 0.2228 0.014 Uiso calc R 1 1
H H14B 0.1818 0.3994 0.1869 0.014 Uiso calc R 1 1
C C15 0.15252(12) 0.21773(10) 0.18530(5) 0.01242(18) Uani d . 1 1
C C16 0.07876(14) 0.15873(11) 0.22895(5) 0.0173(2) Uani d . 1 1
H H16A 0.0894 0.1859 0.2671 0.021 Uiso calc R 1 1
C C17 -0.01086(15) 0.05901(12) 0.21539(6) 0.0217(2) Uani d . 1 1
H H17A -0.0608 0.0174 0.2448 0.026 Uiso calc R 1 1
C C18 -0.02897(15) 0.01885(12) 0.15930(6) 0.0221(2) Uani d . 1 1
H H18A -0.0930 -0.0483 0.1510 0.027 Uiso calc R 1 1
C C19 0.04614(14) 0.07663(11) 0.11552(6) 0.0176(2) Uani d . 1 1
H H19A 0.0346 0.0501 0.0773 0.021 Uiso calc R 1 1
C C20 0.13885(13) 0.17474(10) 0.12972(5) 0.01284(18) Uani d . 1 1
C C21 0.24112(12) 0.24687(9) 0.09327(4) 0.01074(17) Uani d . 1 1
C C22 0.40993(12) 0.43806(9) 0.10995(4) 0.01032(17) Uani d . 1 1
H H22A 0.4528 0.4210 0.0717 0.012 Uiso calc R 1 1
C C23 0.55326(12) 0.46704(10) 0.15034(5) 0.01232(18) Uani d . 1 1
H H23A 0.5157 0.5170 0.1821 0.015 Uiso calc R 1 1
C C24 0.69479(14) 0.52975(11) 0.12283(6) 0.0225(3) Uani d . 1 1
H H24A 0.7256 0.6006 0.1451 0.027 Uiso calc R 1 1
H H24B 0.6638 0.5545 0.0836 0.027 Uiso calc R 1 1
C C25 0.77507(13) 0.34147(11) 0.17878(5) 0.0159(2) Uani d . 1 1
H H25A 0.8066 0.2580 0.1753 0.019 Uiso calc R 1 1
H H25B 0.8146 0.3710 0.2163 0.019 Uiso calc R 1 1
C C26 0.28586(12) 0.53385(9) 0.10170(4) 0.01095(17) Uani d . 1 1
C C27 0.20247(13) 0.54334(10) 0.04912(5) 0.01402(19) Uani d . 1 1
H H27A 0.2268 0.4909 0.0192 0.017 Uiso calc R 1 1
C C28 0.08491(14) 0.62787(11) 0.03980(5) 0.0170(2) Uani d . 1 1
H H28A 0.0287 0.6319 0.0040 0.020 Uiso calc R 1 1
C C29 0.04933(14) 0.70648(11) 0.08275(5) 0.0176(2) Uani d . 1 1
H H29A -0.0311 0.7643 0.0765 0.021 Uiso calc R 1 1
C C30 0.13264(14) 0.69968(10) 0.13495(5) 0.0163(2) Uani d . 1 1
H H30A 0.1102 0.7540 0.1642 0.020 Uiso calc R 1 1
C C31 0.24880(13) 0.61373(10) 0.14462(5) 0.01328(19) Uani d . 1 1
H H31A 0.3035 0.6092 0.1807 0.016 Uiso calc R 1 1

loop_
_atom_site_aniso_label
_atom_site_aniso_U_11
_atom_site_aniso_U_22
_atom_site_aniso_U_33
_atom_site_aniso_U_12
_atom_site_aniso_U_13
_atom_site_aniso_U_23
S1 0.01378(12) 0.01626(14) 0.02775(15) -0.00203(10) 0.00564(10) 0.00049(11)
O1 0.0201(4) 0.0142(4) 0.0101(3) 0.0016(3) 0.0005(3) 0.0002(3)
O2 0.0185(4) 0.0146(4) 0.0114(3) -0.0002(3) -0.0016(3) -0.0021(3)
N1 0.0106(4) 0.0089(4) 0.0135(4) -0.0008(3) -0.0017(3) -0.0008(3)
C1 0.0104(4) 0.0104(4) 0.0110(4) 0.0011(3) -0.0002(3) 0.0010(3)
C2 0.0123(4) 0.0094(4) 0.0111(4) 0.0004(3) -0.0002(3) 0.0004(3)
C3 0.0159(4) 0.0113(5) 0.0136(4) -0.0005(4) 0.0000(3) 0.0014(4)
C4 0.0202(5) 0.0095(5) 0.0180(5) -0.0007(4) 0.0002(4) 0.0012(4)
C5 0.0185(5) 0.0104(5) 0.0169(5) 0.0005(4) 0.0000(4) -0.0019(4)
C6 0.0142(4) 0.0098(4) 0.0133(4) 0.0003(4) 0.0004(3) -0.0017(3)
C7 0.0168(5) 0.0139(5) 0.0138(4) -0.0009(4) 0.0031(4) -0.0041(4)
C8 0.0170(5) 0.0149(5) 0.0123(4) -0.0019(4) 0.0041(4) -0.0016(4)
C9 0.0154(4) 0.0109(4) 0.0123(4) -0.0006(4) 0.0031(3) -0.0001(3)
C10 0.0106(4) 0.0090(4) 0.0107(4) 0.0006(3) 0.0009(3) -0.0001(3)
C11 0.0112(4) 0.0087(4) 0.0114(4) 0.0000(3) 0.0004(3) -0.0001(3)
C12 0.0109(4) 0.0084(4) 0.0097(4) -0.0002(3) 0.0004(3) -0.0001(3)
C13 0.0098(4) 0.0088(4) 0.0095(4) -0.0005(3) 0.0000(3) -0.0009(3)
C14 0.0118(4) 0.0108(4) 0.0113(4) 0.0008(3) 0.0020(3) -0.0005(3)
C15 0.0099(4) 0.0128(5) 0.0146(4) 0.0021(4) 0.0015(3) 0.0024(4)
C16 0.0146(5) 0.0194(6) 0.0183(5) 0.0016(4) 0.0043(4) 0.0062(4)
C17 0.0147(5) 0.0195(6) 0.0310(6) -0.0005(4) 0.0044(4) 0.0122(5)
C18 0.0149(5) 0.0151(5) 0.0362(7) -0.0035(4) -0.0012(5) 0.0064(5)
C19 0.0148(5) 0.0127(5) 0.0251(6) -0.0027(4) -0.0031(4) 0.0012(4)
C20 0.0116(4) 0.0112(5) 0.0156(5) -0.0006(4) -0.0007(3) 0.0012(4)
C21 0.0109(4) 0.0083(4) 0.0128(4) 0.0013(3) -0.0014(3) -0.0006(3)
C22 0.0116(4) 0.0086(4) 0.0108(4) 0.0000(3) 0.0004(3) -0.0005(3)
C23 0.0116(4) 0.0083(4) 0.0169(5) 0.0001(3) -0.0016(3) -0.0017(4)
C24 0.0140(5) 0.0142(5) 0.0390(7) -0.0026(4) -0.0021(5) 0.0093(5)
C25 0.0122(4) 0.0133(5) 0.0219(5) -0.0007(4) -0.0038(4) 0.0025(4)
C26 0.0111(4) 0.0092(4) 0.0125(4) -0.0005(3) 0.0003(3) 0.0011(3)
C27 0.0156(4) 0.0132(5) 0.0132(4) -0.0006(4) -0.0007(3) 0.0019(4)
C28 0.0153(5) 0.0166(5) 0.0188(5) -0.0007(4) -0.0029(4) 0.0065(4)
C29 0.0139(5) 0.0131(5) 0.0260(6) 0.0023(4) 0.0018(4) 0.0068(4)
C30 0.0164(5) 0.0114(5) 0.0215(5) 0.0024(4) 0.0042(4) 0.0004(4)
C31 0.0147(4) 0.0105(5) 0.0146(4) 0.0013(4) 0.0007(3) -0.0005(4)

loop_
_atom_type_symbol
_atom_type_description
_atom_type_scat_dispersion_real
_atom_type_scat_dispersion_imag
_atom_type_scat_source
C C 0.0033 0.0016 'International Tables Vol C Tables 4.2.6.8 and 6.1.1.4'
H H 0.0000 0.0000 'International Tables Vol C Tables 4.2.6.8 and 6.1.1.4'
N N 0.0061 0.0033 'International Tables Vol C Tables 4.2.6.8 and 6.1.1.4'
O O 0.0106 0.0060 'International Tables Vol C Tables 4.2.6.8 and 6.1.1.4'
S S 0.1246 0.1234 'International Tables Vol C Tables 4.2.6.8 and 6.1.1.4'

loop_
_geom_angle_atom_site_label_1
_geom_angle_atom_site_label_2
_geom_angle_atom_site_label_3
_geom_angle
C24 S1 C25 90.66(6)
C25 N1 C12 118.57(9)
C25 N1 C23 112.52(9)
C12 N1 C23 111.82(8)
O1 C1 C2 127.04(10)
O1 C1 C12 124.22(10)
C2 C1 C12 108.47(8)
C3 C2 C11 120.75(10)
C3 C2 C1 132.42(10)
C11 C2 C1 106.65(9)
C2 C3 C4 117.61(10)
C2 C3 H3A 121.2
C4 C3 H3A 121.2
C5 C4 C3 122.18(11)
C5 C4 H4A 118.9
C3 C4 H4A 118.9
C4 C5 C6 120.74(10)
C4 C5 H5A 119.6
C6 C5 H5A 119.6
C11 C6 C5 116.48(10)
C11 C6 C7 116.58(10)
C5 C6 C7 126.94(10)
C8 C7 C6 119.58(10)
C8 C7 H7A 120.2
C6 C7 H7A 120.2
C7 C8 C9 122.68(10)
C7 C8 H8A 118.7
C9 C8 H8A 118.7
C10 C9 C8 119.27(10)
C10 C9 H9A 120.4
C8 C9 H9A 120.4
C9 C10 C11 117.72(9)
C9 C10 C12 133.78(10)
C11 C10 C12 108.49(8)
C6 C11 C2 122.16(10)
C6 C11 C10 124.16(9)
C2 C11 C10 113.65(9)
N1 C12 C10 119.20(8)
N1 C12 C1 109.29(8)
C10 C12 C1 101.25(8)
N1 C12 C13 100.13(8)
C10 C12 C13 114.42(8)
C1 C12 C13 112.98(8)
C21 C13 C22 115.93(8)
C21 C13 C14 102.72(8)
C22 C13 C14 116.20(8)
C21 C13 C12 111.40(8)
C22 C13 C12 100.58(8)
C14 C13 C12 110.24(8)
C15 C14 C13 102.98(8)
C15 C14 H14A 111.2
C13 C14 H14A 111.2
C15 C14 H14B 111.2
C13 C14 H14B 111.2
H14A C14 H14B 109.1
C16 C15 C20 119.94(11)
C16 C15 C14 129.15(11)
C20 C15 C14 110.90(9)
C17 C16 C15 118.45(12)
C17 C16 H16A 120.8
C15 C16 H16A 120.8
C16 C17 C18 121.35(11)
C16 C17 H17A 119.3
C18 C17 H17A 119.3
C19 C18 C17 120.49(12)
C19 C18 H18A 119.8
C17 C18 H18A 119.8
C18 C19 C20 117.75(12)
C18 C19 H19A 121.1
C20 C19 H19A 121.1
C19 C20 C15 121.95(10)
C19 C20 C21 129.39(11)
C15 C20 C21 108.61(9)
O2 C21 C20 127.67(10)
O2 C21 C13 125.94(10)
C20 C21 C13 106.38(9)
C26 C22 C23 116.28(9)
C26 C22 C13 115.74(8)
C23 C22 C13 102.74(8)
C26 C22 H22A 107.2
C23 C22 H22A 107.2
C13 C22 H22A 107.2
N1 C23 C22 104.53(8)
N1 C23 C24 110.13(9)
C22 C23 C24 115.81(10)
N1 C23 H23A 108.7
C22 C23 H23A 108.7
C24 C23 H23A 108.7
C23 C24 S1 108.40(8)
C23 C24 H24A 110.0
S1 C24 H24A 110.0
C23 C24 H24B 110.0
S1 C24 H24B 110.0
H24A C24 H24B 108.4
N1 C25 S1 107.95(8)
N1 C25 H25A 110.1
S1 C25 H25A 110.1
N1 C25 H25B 110.1
S1 C25 H25B 110.1
H25A C25 H25B 108.4
C27 C26 C31 117.89(10)
C27 C26 C22 119.08(9)
C31 C26 C22 123.02(10)
C28 C27 C26 121.35(11)
C28 C27 H27A 119.3
C26 C27 H27A 119.3
C27 C28 C29 120.14(11)
C27 C28 H28A 119.9
C29 C28 H28A 119.9
C28 C29 C30 119.35(11)
C28 C29 H29A 120.3
C30 C29 H29A 120.3
C29 C30 C31 120.52(11)
C29 C30 H30A 119.7
C31 C30 H30A 119.7
C30 C31 C26 120.73(11)
C30 C31 H31A 119.6
C26 C31 H31A 119.6

loop_
_geom_bond_atom_site_label_1
_geom_bond_atom_site_label_2
_geom_bond_distance
S1 C24 1.8058(13)
S1 C25 1.8340(12)
O1 C1 1.2178(12)
O2 C21 1.2159(13)
N1 C25 1.4377(14)
N1 C12 1.4589(14)
N1 C23 1.4743(14)
C1 C2 1.4724(15)
C1 C12 1.5745(15)
C2 C3 1.3782(15)
C2 C11 1.4090(14)
C3 C4 1.4151(16)
C3 H3A 0.9500
C4 C5 1.3849(16)
C4 H4A 0.9500
C5 C6 1.4184(16)
C5 H5A 0.9500
C6 C11 1.4080(15)
C6 C7 1.4187(15)
C7 C8 1.3766(17)
C7 H7A 0.9500
C8 C9 1.4227(15)
C8 H8A 0.9500
C9 C10 1.3757(14)
C9 H9A 0.9500
C10 C11 1.4142(15)
C10 C12 1.5355(14)
C12 C13 1.5842(14)
C13 C21 1.5405(15)
C13 C22 1.5469(15)
C13 C14 1.5477(14)
C14 C15 1.5071(16)
C14 H14A 0.9900
C14 H14B 0.9900
C15 C16 1.3923(15)
C15 C20 1.3961(16)
C16 C17 1.3914(19)
C16 H16A 0.9500
C17 C18 1.398(2)
C17 H17A 0.9500
C18 C19 1.3936(18)
C18 H18A 0.9500
C19 C20 1.3939(16)
C19 H19A 0.9500
C20 C21 1.4849(15)
C22 C26 1.5152(15)
C22 C23 1.5403(15)
C22 H22A 1.0000
C23 C24 1.5502(16)
C23 H23A 1.0000
C24 H24A 0.9900
C24 H24B 0.9900
C25 H25A 0.9900
C25 H25B 0.9900
C26 C27 1.4014(15)
C26 C31 1.4021(15)
C27 C28 1.3898(16)
C27 H27A 0.9500
C28 C29 1.3903(18)
C28 H28A 0.9500
C29 C30 1.3914(18)
C29 H29A 0.9500
C30 C31 1.3938(16)
C30 H30A 0.9500
C31 H31A 0.9500

loop_
_geom_hbond_atom_site_label_D
_geom_hbond_atom_site_label_H
_geom_hbond_atom_site_label_A
_geom_hbond_site_symmetry_A
_geom_hbond_distance_DH
_geom_hbond_distance_HA
_geom_hbond_distance_DA
_geom_hbond_angle_DHA
_geom_hbond_publ_flag
C4 H4A O1 2_645 0.95 2.58 3.2598(14) 129 yes
C23 H23A O1 2_655 1.00 2.46 3.4180(14) 160 yes
C31 H31A O1 2_655 0.95 2.56 3.4434(14) 155 yes
C7 H7A O2 3_655 0.95 2.54 3.4111(14) 152 yes
C18 H18A Cg1 1_455 0.95 2.91 3.5502(14) 126 yes
C25 H25A Cg2 1_655 0.99 2.68 3.5182(13) 142 yes

loop_
_geom_torsion_atom_site_label_1
_geom_torsion_atom_site_label_2
_geom_torsion_atom_site_label_3
_geom_torsion_atom_site_label_4
_geom_torsion
O1 C1 C2 C3 11.8(2)
C12 C1 C2 C3 -173.99(11)
O1 C1 C2 C11 -163.15(11)
C12 C1 C2 C11 11.09(11)
C11 C2 C3 C4 0.66(16)
C1 C2 C3 C4 -173.68(11)
C2 C3 C4 C5 1.38(17)
C3 C4 C5 C6 -1.31(18)
C4 C5 C6 C11 -0.79(16)
C4 C5 C6 C7 179.17(11)
C11 C6 C7 C8 -0.39(16)
C5 C6 C7 C8 179.66(12)
C6 C7 C8 C9 -0.32(18)
C7 C8 C9 C10 0.68(17)
C8 C9 C10 C11 -0.29(16)
C8 C9 C10 C12 -179.68(11)
C5 C6 C11 C2 2.84(16)
C7 C6 C11 C2 -177.12(10)
C5 C6 C11 C10 -179.25(10)
C7 C6 C11 C10 0.79(16)
C3 C2 C11 C6 -2.84(16)
C1 C2 C11 C6 172.80(10)
C3 C2 C11 C10 179.05(10)
C1 C2 C11 C10 -5.31(12)
C9 C10 C11 C6 -0.45(16)
C12 C10 C11 C6 179.09(10)
C9 C10 C11 C2 177.62(10)
C12 C10 C11 C2 -2.84(12)
C25 N1 C12 C10 -37.51(14)
C23 N1 C12 C10 95.94(11)
C25 N1 C12 C1 78.11(11)
C23 N1 C12 C1 -148.44(8)
C25 N1 C12 C13 -163.03(9)
C23 N1 C12 C13 -29.58(10)
C9 C10 C12 N1 -51.77(16)
C11 C10 C12 N1 128.81(10)
C9 C10 C12 C1 -171.57(12)
C11 C10 C12 C1 9.00(10)
C9 C10 C12 C13 66.60(15)
C11 C10 C12 C13 -112.83(10)
O1 C1 C12 N1 35.65(13)
C2 C1 C12 N1 -138.80(9)
O1 C1 C12 C10 162.27(10)
C2 C1 C12 C10 -12.17(10)
O1 C1 C12 C13 -74.89(13)
C2 C1 C12 C13 110.66(9)
N1 C12 C13 C21 166.23(8)
C10 C12 C13 C21 37.52(11)
C1 C12 C13 C21 -77.65(10)
N1 C12 C13 C22 42.79(9)
C10 C12 C13 C22 -85.92(10)
C1 C12 C13 C22 158.92(8)
N1 C12 C13 C14 -80.40(9)
C10 C12 C13 C14 150.88(9)
C1 C12 C13 C14 35.72(11)
C21 C13 C14 C15 28.15(10)
C22 C13 C14 C15 155.79(9)
C12 C13 C14 C15 -90.66(10)
C13 C14 C15 C16 158.41(11)
C13 C14 C15 C20 -22.15(11)
C20 C15 C16 C17 -1.61(17)
C14 C15 C16 C17 177.78(11)
C15 C16 C17 C18 -0.76(18)
C16 C17 C18 C19 1.58(19)
C17 C18 C19 C20 0.02(18)
C18 C19 C20 C15 -2.44(17)
C18 C19 C20 C21 174.76(11)
C16 C15 C20 C19 3.28(17)
C14 C15 C20 C19 -176.22(10)
C16 C15 C20 C21 -174.43(10)
C14 C15 C20 C21 6.07(12)
C19 C20 C21 O2 15.01(19)
C15 C20 C21 O2 -167.50(11)
C19 C20 C21 C13 -164.61(11)
C15 C20 C21 C13 12.88(12)
C22 C13 C21 O2 26.92(15)
C14 C13 C21 O2 154.73(11)
C12 C13 C21 O2 -87.27(13)
C22 C13 C21 C20 -153.45(9)
C14 C13 C21 C20 -25.64(10)
C12 C13 C21 C20 92.35(10)
C21 C13 C22 C26 70.82(11)
C14 C13 C22 C26 -49.99(12)
C12 C13 C22 C26 -168.95(8)
C21 C13 C22 C23 -161.38(8)
C14 C13 C22 C23 77.81(10)
C12 C13 C22 C23 -41.15(9)
C25 N1 C23 C22 140.45(9)
C12 N1 C23 C22 4.10(11)
C25 N1 C23 C24 15.42(13)
C12 N1 C23 C24 -120.94(10)
C26 C22 C23 N1 151.58(9)
C13 C22 C23 N1 24.12(10)
C26 C22 C23 C24 -87.07(12)
C13 C22 C23 C24 145.48(9)
N1 C23 C24 S1 7.73(12)
C22 C23 C24 S1 -110.57(10)
C25 S1 C24 C23 -21.26(10)
C12 N1 C25 S1 101.83(9)
C23 N1 C25 S1 -31.32(11)
C24 S1 C25 N1 30.36(9)
C23 C22 C26 C27 147.99(10)
C13 C22 C26 C27 -91.27(12)
C23 C22 C26 C31 -32.59(14)
C13 C22 C26 C31 88.14(12)
C31 C26 C27 C28 -0.97(16)
C22 C26 C27 C28 178.47(10)
C26 C27 C28 C29 0.96(17)
C27 C28 C29 C30 0.09(17)
C28 C29 C30 C31 -1.11(17)
C29 C30 C31 C26 1.10(17)
C27 C26 C31 C30 -0.06(16)
C22 C26 C31 C30 -179.48(10)
